data_7134990
loop_
_publ_author_name
'Karbalaei, Sana'
'Franke, Alicja'
'Zahl, Achim'
'Pokkuluri, P. Raj'
'Beyers, Ronald J.'
'Ivanovi&#x107;-Burmazovi&#x107;, Ivana'
'Goldsmith, Christian R.'

_publ_section_title
;
 An Fe(II) complex detects hydrogen peroxide with <sup>1</sup>H and
 <sup>19</sup>F magnetic resonance imaging responses.
;
_journal_issue 81
_journal_name_full 'Chemical communications (Cambridge, England)'
_journal_page_first 15898
_journal_page_last 15901
_journal_paper_doi 10.1039/d5cc04066c
_journal_volume 61
_journal_year 2025
_chemical_formula_sum 'C7 H5 F O3'
_chemical_formula_weight 156.11
_space_group_crystal_system triclinic
_space_group_IT_number 2
_space_group_name_Hall '-P 1'
_space_group_name_H-M_alt 'P -1'
_atom_sites_solution_hydrogens geom
_atom_sites_solution_primary dual
_audit_update_record
;
2023-04-27 deposited with the CCDC.	2025-09-09 downloaded from the CCDC.
;
_cell_angle_alpha 76.068(2)
_cell_angle_beta 77.790(2)
_cell_angle_gamma 64.382(2)
_cell_formula_units_Z 4
_cell_length_a 7.6681(5)
_cell_length_b 8.3643(6)
_cell_length_c 11.4816(8)
_cell_measurement_reflns_used 9785
_cell_measurement_temperature 110.(2)
_cell_measurement_theta_max 36.3943
_cell_measurement_theta_min 2.7403
_cell_volume 639.61(8)
_computing_cell_refinement 'SAINT V8.38A (Bruker AXS Inc., 2017)'
_computing_data_collection 'Bruker Instrument Service, BIS, v6.2.6 (Bruker AXS Inc., 2017)'
_computing_data_reduction 'SAINT V8.38A (Bruker AXS Inc., 2017)'
_computing_molecular_graphics 'shelXle (C.B. Huebschle, rev 994)'
_computing_publication_material 'APEX3 v2018.1-0 (Bruker AXS Inc., 2017)'
_computing_structure_refinement 'SHELXL-2018/3 (Sheldrick, 2018)'
_computing_structure_solution 'SHELXT 2018/2 (Sheldrick, 2018)'
_diffrn_ambient_temperature 110.(2)
_diffrn_detector_area_resol_mean 7.3910
_diffrn_measured_fraction_theta_full 0.999
_diffrn_measured_fraction_theta_max 0.999
_diffrn_measurement_device '\k--geometry diffractometer'
_diffrn_measurement_device_type 'Bruker D8 VENTURE'
_diffrn_measurement_method '\f and \w scans'
_diffrn_radiation_monochromator 'multilayer mirror'
_diffrn_radiation_type 'Mo K\a'
_diffrn_radiation_wavelength 0.71073
_diffrn_reflns_av_R_equivalents 0.0326
_diffrn_reflns_av_unetI/netI 0.0194
_diffrn_reflns_limit_h_max 12
_diffrn_reflns_limit_h_min -12
_diffrn_reflns_limit_k_max 13
_diffrn_reflns_limit_k_min -13
_diffrn_reflns_limit_l_max 19
_diffrn_reflns_limit_l_min -19
_diffrn_reflns_number 46412
_diffrn_reflns_theta_full 25.24
_diffrn_reflns_theta_max 36.40
_diffrn_reflns_theta_min 2.74
_diffrn_source 'microfocus sealed tube'
_diffrn_source_current 1.4
_diffrn_source_power 0.07
_diffrn_source_type 'Incoatec I\mS 3.0'
_diffrn_source_voltage 50
_exptl_absorpt_coefficient_mu 0.145
_exptl_absorpt_correction_T_max 0.99
_exptl_absorpt_correction_T_min 0.93
_exptl_absorpt_correction_type multi-scan
_exptl_absorpt_process_details
;
Krause, L., Herbst-Irmer, R., Sheldrick, G. M., Stalke, D. (2015).
"Comparison of silver and molybdenum microfocus X-ray sources for
single-crystal structure determination"
J. Appl. Cryst. 48, 3-10.
;
_exptl_crystal_colour colourless
_exptl_crystal_density_diffrn 1.621
_exptl_crystal_density_method 'not measured'
_exptl_crystal_description block
_exptl_crystal_F_000 320
_exptl_crystal_size_max 0.140
_exptl_crystal_size_mid 0.140
_exptl_crystal_size_min 0.100
_refine_diff_density_max 0.531
_refine_diff_density_min -0.255
_refine_ls_extinction_method none
_refine_ls_goodness_of_fit_ref 1.041
_refine_ls_hydrogen_treatment constr
_refine_ls_matrix_type full
_refine_ls_number_parameters 203
_refine_ls_number_reflns 6236
_refine_ls_number_restraints 0
_refine_ls_restrained_S_all 1.041
_refine_ls_R_factor_all 0.0396
_refine_ls_R_factor_gt 0.0344
_refine_ls_shift/su_max 0.001
_refine_ls_shift/su_mean 0.000
_refine_ls_structure_factor_coef Fsqd
_refine_ls_weighting_details 'w=1/[\s^2^(Fo^2^)+(0.0587P)^2^+0.1221P] where P=(Fo^2^+2Fc^2^)/3'
_refine_ls_weighting_scheme calc
_refine_ls_wR_factor_gt 0.1039
_refine_ls_wR_factor_ref 0.1086
_reflns_Friedel_coverage 0.000
_reflns_number_gt 5451
_reflns_number_total 6236
_reflns_threshold_expression 'I > 2\s(I)'
_cod_data_source_file d5cc04066c2.cif
_cod_data_source_block GoldsmithSK091421
_cod_depositor_comments
;
The following automatic conversions were performed:

data item '_exptl_absorpt_correction_type' value 'Multi-Scan' was
changed to 'multi-scan' in accordance with the
/home/data/users/saulius/crontab/automatic-downloads/rss-feeds/RSC/lib/dictionaries/cif_core.dic
dictionary named 'cif_core.dic' version 2.4.2 last updated on
2011-04-26.

Automatic conversion script
Id: cif_fix_values 8170 2020-07-09 18:12:32Z antanas 

 Adding full bibliography for 7134989--7134990.cif.
;
_cod_database_code 7134990

loop_
_space_group_symop_operation_xyz
'x, y, z'
'-x, -y, -z'

loop_
_atom_site_type_symbol
_atom_site_label
_atom_site_fract_x
_atom_site_fract_y
_atom_site_fract_z
_atom_site_U_iso_or_equiv
_atom_site_adp_type
_atom_site_calc_flag
_atom_site_refinement_flags_adp
_atom_site_refinement_flags_occupancy
_atom_site_refinement_flags_posn
_atom_site_occupancy
_atom_site_disorder_assembly
_atom_site_disorder_group
F F1 0.81802(7) 1.41549(6) -0.08549(4) 0.02077(9) Uani d . . . 1 . .
C C1 0.77532(9) 1.27058(8) -0.03914(5) 0.01426(10) Uani d . . . 1 . .
O O1 0.62505(8) 1.39266(7) 0.14622(5) 0.01961(10) Uani d . . . 1 . .
H H1 0.662061 1.47339 0.106798 0.029 Uiso calc U . R 1 . .
F F2 0.67505(7) 0.76829(6) 0.58181(4) 0.02429(10) Uani d . . . 1 . .
C C2 0.67775(9) 1.26227(8) 0.07901(5) 0.01390(9) Uani d . . . 1 . .
O O2 0.84992(8) 0.85625(7) -0.12609(5) 0.02040(10) Uani d . . . 1 . .
H H2 0.81958 0.771773 -0.085991 0.031 Uiso calc U . R 1 . .
O O3 0.71016(8) 0.68400(7) 0.06305(5) 0.02031(10) Uani d . . . 1 . .
C C3 0.63778(9) 1.11178(8) 0.12682(5) 0.01394(10) Uani d . . . 1 . .
H H3 0.570743 1.101934 0.206121 0.017 Uiso calc U . R 1 . .
C C4 0.69479(8) 0.97300(8) 0.05994(5) 0.01313(9) Uani d . . . 1 . .
C C7 0.65464(9) 0.81512(8) 0.11471(6) 0.01569(10) Uani d . . . 1 . .
H H7 0.583177 0.812029 0.193052 0.019 Uiso calc U . R 1 . .
C C6 0.83145(9) 1.13907(8) -0.10870(5) 0.01483(10) Uani d . . . 1 . .
H H6 0.895275 1.15174 -0.188713 0.018 Uiso calc U . R 1 . .
C C5 0.79218(9) 0.98694(8) -0.05863(5) 0.01402(9) Uani d . . . 1 . .
O O101 0.67666(8) 0.19272(7) 0.63111(5) 0.02137(10) Uani d . . . 1 . .
H H101 0.703206 0.111919 0.590699 0.032 Uiso calc U . R 1 . .
C C101 0.71851(9) 0.61968(8) 0.53558(6) 0.01627(10) Uani d . . . 1 . .
O O102 0.84061(8) 0.75814(7) 0.34389(5) 0.02070(10) Uani d . . . 1 . .
H H102 0.819906 0.835029 0.386287 0.031 Uiso calc U . R 1 . .
C C102 0.80367(9) 0.61794(8) 0.41460(5) 0.01520(10) Uani d . . . 1 . .
O O103 0.80717(9) 0.03727(7) 0.44014(5) 0.02324(10) Uani d . . . 1 . .
C C104 0.80541(9) 0.32075(8) 0.43856(5) 0.01460(10) Uani d . . . 1 . .
C C105 0.71961(9) 0.32854(8) 0.55988(5) 0.01542(10) Uani d . . . 1 . .
C C106 0.67714(9) 0.48041(9) 0.60869(5) 0.01717(11) Uani d . . . 1 . .
H H106 0.621046 0.487743 0.690371 0.021 Uiso calc U . R 1 . .
C C107 0.84596(10) 0.16722(9) 0.38453(6) 0.01804(11) Uani d . . . 1 . .
H H107 0.904794 0.165598 0.302982 0.022 Uiso calc U . R 1 . .
C C103 0.84681(9) 0.46593(8) 0.36774(5) 0.01548(10) Uani d . . . 1 . .
H H103 0.90535 0.459107 0.286429 0.019 Uiso calc U . R 1 . .

loop_
_atom_site_aniso_label
_atom_site_aniso_U_11
_atom_site_aniso_U_22
_atom_site_aniso_U_33
_atom_site_aniso_U_12
_atom_site_aniso_U_13
_atom_site_aniso_U_23
F1 0.0293(2) 0.01690(17) 0.02009(18) -0.01606(16) 0.00242(15) -0.00174(14)
C1 0.0170(2) 0.0134(2) 0.0141(2) -0.00906(18) -0.00025(17) -0.00121(17)
O1 0.0284(2) 0.01574(19) 0.0184(2) -0.01327(17) 0.00484(17) -0.00777(15)
F2 0.0326(2) 0.01976(19) 0.0227(2) -0.01193(17) 0.00321(17) -0.01050(15)
C2 0.0168(2) 0.0126(2) 0.0140(2) -0.00775(18) 0.00004(17) -0.00344(16)
O2 0.0276(2) 0.0188(2) 0.0183(2) -0.01268(18) 0.00457(17) -0.00935(16)
O3 0.0265(2) 0.01428(19) 0.0235(2) -0.01145(17) -0.00098(17) -0.00471(16)
C3 0.0171(2) 0.0136(2) 0.0126(2) -0.00833(18) 0.00075(17) -0.00286(16)
C4 0.0154(2) 0.0123(2) 0.0134(2) -0.00752(17) -0.00036(16) -0.00258(16)
C7 0.0187(2) 0.0140(2) 0.0167(2) -0.00933(19) -0.00183(18) -0.00183(18)
C6 0.0176(2) 0.0158(2) 0.0126(2) -0.00904(19) 0.00088(17) -0.00309(17)
C5 0.0160(2) 0.0139(2) 0.0136(2) -0.00714(18) -0.00009(17) -0.00419(17)
O101 0.0280(2) 0.0201(2) 0.0168(2) -0.01389(19) 0.00199(17) -0.00036(16)
C101 0.0176(2) 0.0160(2) 0.0154(2) -0.00650(19) -0.00059(18) -0.00483(18)
O102 0.0307(2) 0.0178(2) 0.0171(2) -0.01485(19) -0.00004(17) -0.00198(16)
C102 0.0172(2) 0.0153(2) 0.0142(2) -0.00808(19) -0.00141(17) -0.00191(17)
O103 0.0313(3) 0.0184(2) 0.0238(2) -0.01421(19) -0.00152(19) -0.00377(17)
C104 0.0165(2) 0.0148(2) 0.0131(2) -0.00702(18) -0.00100(17) -0.00257(17)
C105 0.0162(2) 0.0164(2) 0.0133(2) -0.00754(19) -0.00070(17) -0.00098(17)
C106 0.0192(2) 0.0186(2) 0.0132(2) -0.0081(2) 0.00114(18) -0.00355(18)
C107 0.0220(3) 0.0166(2) 0.0168(2) -0.0089(2) -0.0013(2) -0.00395(19)
C103 0.0188(2) 0.0162(2) 0.0124(2) -0.00884(19) -0.00017(17) -0.00230(17)

loop_
_atom_type_symbol
_atom_type_description
_atom_type_scat_dispersion_real
_atom_type_scat_dispersion_imag
_atom_type_scat_source
C C 0.0033 0.0016 'International Tables Vol C Tables 4.2.6.8 and 6.1.1.4'
H H 0.0000 0.0000 'International Tables Vol C Tables 4.2.6.8 and 6.1.1.4'
F F 0.0171 0.0103 'International Tables Vol C Tables 4.2.6.8 and 6.1.1.4'
O O 0.0106 0.0060 'International Tables Vol C Tables 4.2.6.8 and 6.1.1.4'

loop_
_geom_angle_atom_site_label_1
_geom_angle_atom_site_label_2
_geom_angle_atom_site_label_3
_geom_angle_site_symmetry_1
_geom_angle_site_symmetry_3
_geom_angle
_geom_angle_publ_flag
F1 C1 C6 . . 118.72(5) ?
F1 C1 C2 . . 117.33(5) ?
C6 C1 C2 . . 123.95(5) ?
O1 C2 C3 . . 119.97(5) ?
O1 C2 C1 . . 122.99(5) ?
C3 C2 C1 . . 117.04(5) ?
C2 C3 C4 . . 121.02(5) ?
C3 C4 C5 . . 120.10(5) ?
C3 C4 C7 . . 119.26(5) ?
C5 C4 C7 . . 120.63(5) ?
O3 C7 C4 . . 122.43(6) ?
C1 C6 C5 . . 118.34(5) ?
O2 C5 C6 . . 118.45(5) ?
O2 C5 C4 . . 122.01(5) ?
C6 C5 C4 . . 119.54(5) ?
F2 C101 C106 . . 118.65(5) ?
F2 C101 C102 . . 117.18(6) ?
C106 C101 C102 . . 124.17(6) ?
O102 C102 C103 . . 120.10(5) ?
O102 C102 C101 . . 123.02(6) ?
C103 C102 C101 . . 116.87(5) ?
C103 C104 C105 . . 120.08(5) ?
C103 C104 C107 . . 119.24(5) ?
C105 C104 C107 . . 120.65(6) ?
O101 C105 C106 . . 118.41(5) ?
O101 C105 C104 . . 122.14(6) ?
C106 C105 C104 . . 119.45(5) ?
C101 C106 C105 . . 118.36(5) ?
O103 C107 C104 . . 122.80(6) ?
C102 C103 C104 . . 121.06(5) ?

loop_
_geom_bond_atom_site_label_1
_geom_bond_atom_site_label_2
_geom_bond_site_symmetry_2
_geom_bond_distance
_geom_bond_publ_flag
F1 C1 . 1.3484(7) ?
C1 C6 . 1.3788(8) ?
C1 C2 . 1.4054(8) ?
O1 C2 . 1.3567(7) ?
F2 C101 . 1.3500(7) ?
C2 C3 . 1.3819(8) ?
O2 C5 . 1.3546(7) ?
O3 C7 . 1.2404(8) ?
C3 C4 . 1.4059(8) ?
C4 C5 . 1.4120(8) ?
C4 C7 . 1.4505(8) ?
C6 C5 . 1.3951(8) ?
O101 C105 . 1.3529(8) ?
C101 C106 . 1.3778(9) ?
C101 C102 . 1.4050(9) ?
O102 C102 . 1.3587(7) ?
C102 C103 . 1.3805(8) ?
O103 C107 . 1.2420(8) ?
C104 C103 . 1.4090(8) ?
C104 C105 . 1.4129(9) ?
C104 C107 . 1.4448(9) ?
C105 C106 . 1.3935(9) ?

loop_
_geom_hbond_atom_site_label_D
_geom_hbond_atom_site_label_H
_geom_hbond_atom_site_label_A
_geom_hbond_site_symmetry_A
_geom_hbond_distance_DH
_geom_hbond_distance_HA
_geom_hbond_distance_DA
_geom_hbond_angle_DHA
_geom_hbond_publ_flag
O1 H1 F1 . 0.84 2.33 2.7637(7) 112.5 ?
O1 H1 O3 1_565 0.84 1.88 2.6957(7) 162.2 ?
O2 H2 O3 . 0.84 1.87 2.6047(7) 145.5 ?
C7 H7 O101 2_666 0.95 2.52 3.4482(8) 164.0 ?
C6 H6 O102 2_775 0.95 2.64 3.4977(8) 149.8 ?
O101 H101 O103 . 0.84 1.88 2.6114(8) 145.4 ?
O102 H102 F2 . 0.84 2.34 2.7628(7) 111.9 ?
O102 H102 O103 1_565 0.84 1.89 2.7098(8) 163.3 ?
C106 H106 O1 2_676 0.95 2.42 3.3118(8) 156.3 ?
C107 H107 O2 2_765 0.95 2.44 3.3525(8) 160.6 ?

loop_
_geom_torsion_atom_site_label_1
_geom_torsion_atom_site_label_2
_geom_torsion_atom_site_label_3
_geom_torsion_atom_site_label_4
_geom_torsion_site_symmetry_1
_geom_torsion_site_symmetry_2
_geom_torsion_site_symmetry_3
_geom_torsion_site_symmetry_4
_geom_torsion
_geom_torsion_publ_flag
F1 C1 C2 O1 . . . . 0.46(9) ?
C6 C1 C2 O1 . . . . 179.51(6) ?
F1 C1 C2 C3 . . . . -178.78(5) ?
C6 C1 C2 C3 . . . . 0.28(9) ?
O1 C2 C3 C4 . . . . -178.57(5) ?
C1 C2 C3 C4 . . . . 0.69(9) ?
C2 C3 C4 C5 . . . . -0.86(9) ?
C2 C3 C4 C7 . . . . 178.35(5) ?
C3 C4 C7 O3 . . . . -176.10(6) ?
C5 C4 C7 O3 . . . . 3.11(10) ?
F1 C1 C6 C5 . . . . 178.00(5) ?
C2 C1 C6 C5 . . . . -1.04(9) ?
C1 C6 C5 O2 . . . . -178.98(5) ?
C1 C6 C5 C4 . . . . 0.84(9) ?
C3 C4 C5 O2 . . . . 179.88(5) ?
C7 C4 C5 O2 . . . . 0.68(9) ?
C3 C4 C5 C6 . . . . 0.07(9) ?
C7 C4 C5 C6 . . . . -179.13(5) ?
F2 C101 C102 O102 . . . . -0.82(9) ?
C106 C101 C102 O102 . . . . 179.09(6) ?
F2 C101 C102 C103 . . . . -179.68(5) ?
C106 C101 C102 C103 . . . . 0.23(10) ?
C103 C104 C105 O101 . . . . 179.76(6) ?
C107 C104 C105 O101 . . . . 1.74(9) ?
C103 C104 C105 C106 . . . . -0.22(9) ?
C107 C104 C105 C106 . . . . -178.24(6) ?
F2 C101 C106 C105 . . . . 179.03(6) ?
C102 C101 C106 C105 . . . . -0.88(10) ?
O101 C105 C106 C101 . . . . -179.13(6) ?
C104 C105 C106 C101 . . . . 0.84(9) ?
C103 C104 C107 O103 . . . . -177.48(6) ?
C105 C104 C107 O103 . . . . 0.56(10) ?
O102 C102 C103 C104 . . . . -178.46(6) ?
C101 C102 C103 C104 . . . . 0.44(9) ?
C105 C104 C103 C102 . . . . -0.44(9) ?
C107 C104 C103 C102 . . . . 177.60(6) ?
